data_2233616
loop_
_publ_author_name
'Xiao, Yongmei'
'Yang, Liangru'
'He, Kun'
'Yuan, Jinwei'
'Mao, Pu'

_publ_section_title
;
 2-(4,5-Diphenyl-2-<i>p</i>-tolyl-1<i>H</i>-imidazol-1-yl)-3-phenylpropan-1-ol
;
_journal_coeditor_code RZ2683
_journal_issue 2
_journal_name_full 'Acta Crystallographica Section E'
_journal_page_first o264
_journal_paper_doi 10.1107/S1600536811054766
_journal_volume 68
_journal_year 2012
_chemical_formula_iupac 'C31 H28 N2 O'
_chemical_formula_moiety 'C31 H28 N2 O'
_chemical_formula_sum 'C31 H28 N2 O'
_chemical_formula_weight 444.55
_chemical_name_systematic
;
2-(4,5-Diphenyl-2-<i>p</i>-tolyl-1<i>H</i>-imidazol-1-yl)-3-phenylpropan-1-ol
;
_space_group_IT_number 19
_symmetry_cell_setting orthorhombic
_symmetry_space_group_name_Hall 'P 2ac 2ab'
_symmetry_space_group_name_H-M 'P 21 21 21'
_atom_sites_solution_hydrogens geom
_atom_sites_solution_primary direct
_atom_sites_solution_secondary difmap
_audit_creation_method
;
  Olex2 1.1
  (compiled 2011.09.07 svn.r1971, GUI svn.r3853)
;
_cell_angle_alpha 90.00
_cell_angle_beta 90.00
_cell_angle_gamma 90.00
_cell_formula_units_Z 4
_cell_length_a 9.3413(7)
_cell_length_b 13.7402(11)
_cell_length_c 19.6296(14)
_cell_measurement_reflns_used 3569
_cell_measurement_temperature 291(2)
_cell_measurement_theta_max 66.9468
_cell_measurement_theta_min 3.2172
_cell_volume 2519.5(3)
_computing_cell_refinement '<i>CrysAlis PRO</i> (Agilent, 2011)'
_computing_data_collection '<i>CrysAlis PRO</i> (Agilent, 2011)'
_computing_data_reduction '<i>CrysAlis PRO</i> (Agilent, 2011)'
_computing_molecular_graphics '<i>OLEX2</i> (Dolomanov <i>et al.</i>, 2009)'
_computing_publication_material '<i>OLEX2</i> (Dolomanov <i>et al.</i>, 2009)'
_computing_structure_refinement '<i>SHELXL97</i> (Sheldrick, 2008)'
_computing_structure_solution '<i>SHELXS97</i> (Sheldrick, 2008)'
_diffrn_ambient_temperature 291.15
_diffrn_detector_area_resol_mean 16.2312
_diffrn_measured_fraction_theta_full 0.999
_diffrn_measured_fraction_theta_max 0.999
_diffrn_measurement_device_type 'Agilent Xcalibur Eos Gemini'
_diffrn_measurement_method '\w scans'
_diffrn_radiation_monochromator graphite
_diffrn_radiation_type 'Cu K\a'
_diffrn_radiation_wavelength 1.5418
_diffrn_reflns_av_R_equivalents 0.0268
_diffrn_reflns_limit_h_max 11
_diffrn_reflns_limit_h_min -9
_diffrn_reflns_limit_k_max 13
_diffrn_reflns_limit_k_min -16
_diffrn_reflns_limit_l_max 23
_diffrn_reflns_limit_l_min -21
_diffrn_reflns_number 9302
_diffrn_reflns_theta_full 66.90
_diffrn_reflns_theta_max 66.90
_diffrn_reflns_theta_min 3.93
_exptl_absorpt_coefficient_mu 0.549
_exptl_absorpt_correction_T_max 1.00000
_exptl_absorpt_correction_T_min 0.86621
_exptl_absorpt_correction_type multi-scan
_exptl_absorpt_process_details
;
(<i>CrysAlis PRO</i>; Agilent, 2011)
;
_exptl_crystal_colour colourless
_exptl_crystal_density_diffrn 1.172
_exptl_crystal_density_method 'not measured'
_exptl_crystal_description prismatic
_exptl_crystal_F_000 944
_exptl_crystal_size_max 0.25
_exptl_crystal_size_mid 0.20
_exptl_crystal_size_min 0.20
_refine_diff_density_max 0.120
_refine_diff_density_min -0.128
_refine_ls_abs_structure_details 'Flack (1983); 1887 Friedel pairs'
_refine_ls_abs_structure_Flack -0.1(3)
_refine_ls_extinction_coef 0.0029(2)
_refine_ls_extinction_expression Fc^*^=kFc[1+0.001xFc^2^\l^3^/sin(2\q)]^-1/4^
_refine_ls_extinction_method '<i>SHELXL97</i> (Sheldrick, 2008)'
_refine_ls_goodness_of_fit_ref 1.029
_refine_ls_hydrogen_treatment mixed
_refine_ls_matrix_type full
_refine_ls_number_parameters 313
_refine_ls_number_reflns 4441
_refine_ls_number_restraints 0
_refine_ls_restrained_S_all 1.029
_refine_ls_R_factor_all 0.0420
_refine_ls_R_factor_gt 0.0367
_refine_ls_shift/su_max 0.000
_refine_ls_shift/su_mean 0.000
_refine_ls_structure_factor_coef Fsqd
_refine_ls_weighting_details 'calc w=1/[\s^2^(Fo^2^)+(0.0481P)^2^+0.1385P] where P=(Fo^2^+2Fc^2^)/3'
_refine_ls_weighting_scheme calc
_refine_ls_wR_factor_gt 0.0934
_refine_ls_wR_factor_ref 0.0978
_reflns_number_gt 4007
_reflns_number_total 4441
_reflns_threshold_expression I>2sigma(I)
_cod_data_source_file rz2683.cif
_cod_data_source_block I
_cod_database_code 2233616
_cod_database_fobs_code 2233616

loop_
_symmetry_equiv_pos_as_xyz
'x, y, z'
'-x+1/2, -y, z+1/2'
'x+1/2, -y+1/2, -z'
'-x, y+1/2, -z+1/2'

loop_
_atom_site_type_symbol
_atom_site_label
_atom_site_fract_x
_atom_site_fract_y
_atom_site_fract_z
_atom_site_U_iso_or_equiv
_atom_site_adp_type
_atom_site_calc_flag
_atom_site_refinement_flags
_atom_site_occupancy
_atom_site_symmetry_multiplicity
O O1 0.03250(17) 0.28449(11) 0.37156(10) 0.0793(5) Uani d . 1 1
N N1 0.38409(17) 0.31434(10) 0.52389(7) 0.0523(3) Uani d . 1 1
N N2 0.32181(16) 0.32519(10) 0.41559(7) 0.0479(3) Uani d . 1 1
C C1 0.3733(2) 0.45666(14) 0.63052(9) 0.0622(5) Uani d . 1 1
H H1A 0.3616 0.3912 0.6413 0.075 Uiso calc R 1 1
C C2 0.3881(3) 0.52437(18) 0.68230(11) 0.0786(6) Uani d . 1 1
H H2 0.3855 0.5040 0.7275 0.094 Uiso calc R 1 1
C C3 0.4063(4) 0.62017(19) 0.66770(12) 0.0932(8) Uani d . 1 1
H H3 0.4181 0.6652 0.7026 0.112 Uiso calc R 1 1
C C4 0.4069(4) 0.64981(17) 0.60113(13) 0.1027(10) Uani d . 1 1
H H4 0.4174 0.7155 0.5909 0.123 Uiso calc R 1 1
C C5 0.3922(3) 0.58302(15) 0.54886(11) 0.0797(7) Uani d . 1 1
H H5 0.3933 0.6043 0.5039 0.096 Uiso calc R 1 1
C C6 0.3757(2) 0.48512(13) 0.56267(9) 0.0547(4) Uani d . 1 1
C C7 0.3616(2) 0.41103(12) 0.50849(8) 0.0497(4) Uani d . 1 1
C C8 0.32230(19) 0.41909(11) 0.44146(8) 0.0474(4) Uani d . 1 1
C C9 0.2811(2) 0.50422(12) 0.39900(8) 0.0518(4) Uani d . 1 1
C C10 0.1384(3) 0.52990(14) 0.39201(10) 0.0646(5) Uani d . 1 1
H H10 0.0678 0.4931 0.4133 0.077 Uiso calc R 1 1
C C11 0.1006(3) 0.61040(17) 0.35333(12) 0.0844(7) Uani d . 1 1
H H11 0.0046 0.6273 0.3489 0.101 Uiso calc R 1 1
C C12 0.2033(4) 0.66518(16) 0.32168(13) 0.0948(9) Uani d . 1 1
H H12 0.1776 0.7197 0.2964 0.114 Uiso calc R 1 1
C C13 0.3428(4) 0.63930(17) 0.32753(13) 0.0941(9) Uani d . 1 1
H H13 0.4124 0.6759 0.3054 0.113 Uiso calc R 1 1
C C14 0.3837(3) 0.55919(14) 0.36594(11) 0.0719(6) Uani d . 1 1
H H14 0.4799 0.5425 0.3694 0.086 Uiso calc R 1 1
C C15 0.6439(3) 0.33594(17) 0.33126(13) 0.0782(6) Uani d . 1 1
H H15 0.6546 0.2910 0.3663 0.094 Uiso calc R 1 1
C C16 0.7497(3) 0.4045(2) 0.32048(17) 0.0972(8) Uani d . 1 1
H H16 0.8298 0.4058 0.3486 0.117 Uiso calc R 1 1
C C17 0.7373(3) 0.4703(2) 0.26865(16) 0.0901(7) Uani d . 1 1
H H17 0.8090 0.5160 0.2611 0.108 Uiso calc R 1 1
C C18 0.6186(3) 0.46844(18) 0.22809(12) 0.0836(7) Uani d . 1 1
H H18 0.6088 0.5135 0.1931 0.100 Uiso calc R 1 1
C C19 0.5128(3) 0.39962(16) 0.23896(10) 0.0694(5) Uani d . 1 1
H H19 0.4333 0.3984 0.2105 0.083 Uiso calc R 1 1
C C20 0.5231(2) 0.33255(13) 0.29131(9) 0.0551(4) Uani d . 1 1
C C21 0.4054(2) 0.25978(13) 0.30306(9) 0.0559(4) Uani d . 1 1
H H21A 0.4449 0.2037 0.3265 0.067 Uiso calc R 1 1
H H21B 0.3697 0.2378 0.2593 0.067 Uiso calc R 1 1
C C22 0.2799(2) 0.29999(12) 0.34487(8) 0.0482(4) Uani d . 1 1
H H22 0.2516 0.3611 0.3230 0.058 Uiso calc R 1 1
C C23 0.1490(2) 0.23495(13) 0.34372(9) 0.0562(4) Uani d . 1 1
H H23A 0.1276 0.2161 0.2972 0.067 Uiso calc R 1 1
H H23B 0.1675 0.1763 0.3698 0.067 Uiso calc R 1 1
C C24 0.35972(19) 0.26487(12) 0.46788(8) 0.0478(4) Uani d . 1 1
C C25 0.3693(2) 0.15676(12) 0.46470(8) 0.0505(4) Uani d . 1 1
C C26 0.2543(3) 0.10109(16) 0.48526(13) 0.0757(6) Uani d . 1 1
H H26 0.1712 0.1313 0.5004 0.091 Uiso calc R 1 1
C C27 0.2621(3) 0.00056(17) 0.48343(15) 0.0865(7) Uani d . 1 1
H H27 0.1833 -0.0358 0.4973 0.104 Uiso calc R 1 1
C C28 0.3829(3) -0.04669(14) 0.46169(11) 0.0725(6) Uani d . 1 1
C C29 0.4981(3) 0.00908(15) 0.44320(11) 0.0697(5) Uani d . 1 1
H H29 0.5818 -0.0214 0.4290 0.084 Uiso calc R 1 1
C C30 0.4930(2) 0.10967(13) 0.44520(11) 0.0611(5) Uani d . 1 1
H H30 0.5735 0.1457 0.4333 0.073 Uiso calc R 1 1
C C31 0.3906(5) -0.15668(17) 0.45750(18) 0.1156(12) Uani d . 1 1
H H31A 0.3258 -0.1847 0.4900 0.173 Uiso calc R 1 1
H H31B 0.4864 -0.1777 0.4674 0.173 Uiso calc R 1 1
H H31C 0.3645 -0.1774 0.4125 0.173 Uiso calc R 1 1
H H1 -0.008(3) 0.2522(19) 0.4008(15) 0.090(9) Uiso d . 1 1

loop_
_atom_site_aniso_label
_atom_site_aniso_U_11
_atom_site_aniso_U_22
_atom_site_aniso_U_33
_atom_site_aniso_U_12
_atom_site_aniso_U_13
_atom_site_aniso_U_23
O1 0.0651(9) 0.0671(9) 0.1056(12) 0.0056(7) 0.0218(8) 0.0281(9)
N1 0.0603(8) 0.0461(7) 0.0505(7) 0.0012(6) -0.0088(6) 0.0028(6)
N2 0.0599(8) 0.0403(6) 0.0434(7) 0.0029(6) 0.0022(6) 0.0007(5)
C1 0.0732(12) 0.0594(10) 0.0540(9) 0.0054(10) -0.0049(9) -0.0026(7)
C2 0.1002(17) 0.0851(15) 0.0506(10) 0.0051(13) -0.0054(11) -0.0118(10)
C3 0.135(2) 0.0790(15) 0.0656(13) -0.0143(16) 0.0045(14) -0.0287(11)
C4 0.173(3) 0.0568(12) 0.0780(15) -0.0268(16) 0.0106(17) -0.0160(11)
C5 0.129(2) 0.0531(10) 0.0574(10) -0.0127(12) 0.0033(12) -0.0049(8)
C6 0.0599(10) 0.0525(9) 0.0517(9) 0.0002(8) -0.0003(8) -0.0063(7)
C7 0.0563(9) 0.0440(8) 0.0489(8) -0.0007(7) 0.0002(7) -0.0013(6)
C8 0.0543(9) 0.0406(7) 0.0472(8) 0.0015(7) 0.0059(7) -0.0005(6)
C9 0.0729(11) 0.0409(8) 0.0417(8) 0.0063(8) 0.0082(7) -0.0005(6)
C10 0.0804(13) 0.0544(10) 0.0588(10) 0.0156(10) 0.0056(9) 0.0002(8)
C11 0.116(2) 0.0647(12) 0.0726(13) 0.0359(14) -0.0086(13) -0.0029(11)
C12 0.162(3) 0.0499(11) 0.0730(14) 0.0280(16) 0.0052(16) 0.0124(10)
C13 0.147(3) 0.0552(12) 0.0799(15) -0.0041(15) 0.0280(17) 0.0176(10)
C14 0.0925(16) 0.0530(10) 0.0701(12) -0.0028(10) 0.0186(12) 0.0086(9)
C15 0.0719(13) 0.0700(12) 0.0927(15) 0.0040(11) -0.0099(12) 0.0185(11)
C16 0.0627(14) 0.0957(18) 0.133(2) -0.0085(14) -0.0198(15) 0.0150(17)
C17 0.0751(15) 0.0857(16) 0.109(2) -0.0166(13) 0.0163(14) 0.0086(15)
C18 0.0989(18) 0.0788(14) 0.0731(13) -0.0138(13) 0.0097(13) 0.0166(11)
C19 0.0784(13) 0.0721(12) 0.0577(10) -0.0050(11) -0.0024(10) 0.0057(9)
C20 0.0588(10) 0.0537(9) 0.0528(10) 0.0077(8) 0.0093(8) -0.0044(7)
C21 0.0692(11) 0.0478(9) 0.0507(9) 0.0043(8) 0.0052(8) -0.0058(7)
C22 0.0614(10) 0.0412(7) 0.0422(8) 0.0013(7) 0.0021(7) 0.0012(6)
C23 0.0647(11) 0.0535(9) 0.0505(9) -0.0047(8) -0.0015(8) 0.0071(7)
C24 0.0526(9) 0.0429(8) 0.0479(8) 0.0019(7) -0.0032(7) 0.0025(6)
C25 0.0601(10) 0.0430(8) 0.0484(8) -0.0011(8) -0.0097(8) 0.0038(6)
C26 0.0677(13) 0.0595(11) 0.0997(17) -0.0002(10) 0.0061(12) 0.0179(11)
C27 0.0852(16) 0.0605(12) 0.1136(19) -0.0212(12) -0.0098(14) 0.0231(12)
C28 0.1010(17) 0.0450(9) 0.0716(12) -0.0019(11) -0.0277(12) 0.0060(8)
C29 0.0806(14) 0.0497(10) 0.0788(13) 0.0136(10) -0.0095(11) 0.0008(9)
C30 0.0617(11) 0.0486(9) 0.0731(11) 0.0009(9) -0.0096(9) 0.0038(8)
C31 0.167(3) 0.0480(12) 0.131(3) -0.0091(17) -0.024(2) 0.0048(13)

loop_
_atom_type_symbol
_atom_type_description
_atom_type_scat_dispersion_real
_atom_type_scat_dispersion_imag
_atom_type_scat_source
C C 0.0181 0.0091 'International Tables Vol C Tables 4.2.6.8 and 6.1.1.4'
H H 0.0000 0.0000 'International Tables Vol C Tables 4.2.6.8 and 6.1.1.4'
N N 0.0311 0.0180 'International Tables Vol C Tables 4.2.6.8 and 6.1.1.4'
O O 0.0492 0.0322 'International Tables Vol C Tables 4.2.6.8 and 6.1.1.4'

loop_
_geom_angle_atom_site_label_1
_geom_angle_atom_site_label_2
_geom_angle_atom_site_label_3
_geom_angle
C23 O1 H1 111.8(19)
C24 N1 C7 106.80(13)
C8 N2 C22 124.11(13)
C24 N2 C8 106.77(13)
C24 N2 C22 129.06(13)
C2 C1 H1A 119.6
C2 C1 C6 120.89(19)
C6 C1 H1A 119.6
C1 C2 H2 119.7
C3 C2 C1 120.6(2)
C3 C2 H2 119.7
C2 C3 H3 120.3
C2 C3 C4 119.4(2)
C4 C3 H3 120.3
C3 C4 H4 119.7
C3 C4 C5 120.7(2)
C5 C4 H4 119.7
C4 C5 H5 119.6
C6 C5 C4 120.8(2)
C6 C5 H5 119.6
C1 C6 C7 119.66(16)
C5 C6 C1 117.68(17)
C5 C6 C7 122.65(17)
N1 C7 C6 119.49(14)
C8 C7 N1 109.22(14)
C8 C7 C6 131.23(15)
N2 C8 C9 121.73(14)
C7 C8 N2 106.10(14)
C7 C8 C9 132.14(15)
C10 C9 C8 120.32(17)
C14 C9 C8 120.90(18)
C14 C9 C10 118.77(18)
C9 C10 H10 119.9
C9 C10 C11 120.1(2)
C11 C10 H10 119.9
C10 C11 H11 119.7
C12 C11 C10 120.6(3)
C12 C11 H11 119.7
C11 C12 H12 120.3
C13 C12 C11 119.4(2)
C13 C12 H12 120.3
C12 C13 H13 119.4
C12 C13 C14 121.3(3)
C14 C13 H13 119.4
C9 C14 C13 119.8(3)
C9 C14 H14 120.1
C13 C14 H14 120.1
C16 C15 H15 119.2
C20 C15 H15 119.2
C20 C15 C16 121.5(2)
C15 C16 H16 119.9
C17 C16 C15 120.3(2)
C17 C16 H16 119.9
C16 C17 H17 120.3
C18 C17 C16 119.4(2)
C18 C17 H17 120.3
C17 C18 H18 119.9
C17 C18 C19 120.2(2)
C19 C18 H18 119.9
C18 C19 H19 119.3
C20 C19 C18 121.3(2)
C20 C19 H19 119.3
C15 C20 C19 117.2(2)
C15 C20 C21 122.33(18)
C19 C20 C21 120.43(18)
C20 C21 H21A 108.8
C20 C21 H21B 108.8
C20 C21 C22 113.64(14)
H21A C21 H21B 107.7
C22 C21 H21A 108.8
C22 C21 H21B 108.8
N2 C22 C21 112.53(15)
N2 C22 H22 106.3
N2 C22 C23 111.38(13)
C21 C22 H22 106.3
C23 C22 C21 113.37(14)
C23 C22 H22 106.3
O1 C23 C22 109.65(15)
O1 C23 H23A 109.7
O1 C23 H23B 109.7
C22 C23 H23A 109.7
C22 C23 H23B 109.7
H23A C23 H23B 108.2
N1 C24 N2 111.12(14)
N1 C24 C25 122.76(14)
N2 C24 C25 126.10(14)
C26 C25 C24 119.62(18)
C30 C25 C24 122.01(17)
C30 C25 C26 118.28(17)
C25 C26 H26 119.8
C25 C26 C27 120.4(2)
C27 C26 H26 119.8
C26 C27 H27 119.2
C28 C27 C26 121.6(2)
C28 C27 H27 119.2
C27 C28 C29 117.69(18)
C27 C28 C31 121.9(3)
C29 C28 C31 120.4(3)
C28 C29 H29 119.2
C28 C29 C30 121.6(2)
C30 C29 H29 119.2
C25 C30 C29 120.4(2)
C25 C30 H30 119.8
C29 C30 H30 119.8
C28 C31 H31A 109.5
C28 C31 H31B 109.5
C28 C31 H31C 109.5
H31A C31 H31B 109.5
H31A C31 H31C 109.5
H31B C31 H31C 109.5

loop_
_geom_bond_atom_site_label_1
_geom_bond_atom_site_label_2
_geom_bond_distance
O1 C23 1.395(3)
O1 H1 0.82(3)
N1 C7 1.379(2)
N1 C24 1.312(2)
N2 C8 1.387(2)
N2 C22 1.483(2)
N2 C24 1.366(2)
C1 H1A 0.9300
C1 C2 1.385(3)
C1 C6 1.388(3)
C2 H2 0.9300
C2 C3 1.358(4)
C3 H3 0.9300
C3 C4 1.369(4)
C4 H4 0.9300
C4 C5 1.383(3)
C5 H5 0.9300
C5 C6 1.381(3)
C6 C7 1.478(2)
C7 C8 1.371(2)
C8 C9 1.487(2)
C9 C10 1.386(3)
C9 C14 1.382(3)
C10 H10 0.9300
C10 C11 1.387(3)
C11 H11 0.9300
C11 C12 1.368(4)
C12 H12 0.9300
C12 C13 1.355(5)
C13 H13 0.9300
C13 C14 1.388(3)
C14 H14 0.9300
C15 H15 0.9300
C15 C16 1.382(4)
C15 C20 1.375(3)
C16 H16 0.9300
C16 C17 1.366(4)
C17 H17 0.9300
C17 C18 1.365(4)
C18 H18 0.9300
C18 C19 1.384(3)
C19 H19 0.9300
C19 C20 1.383(3)
C20 C21 1.503(3)
C21 H21A 0.9700
C21 H21B 0.9700
C21 C22 1.534(2)
C22 H22 0.9800
C22 C23 1.515(3)
C23 H23A 0.9700
C23 H23B 0.9700
C24 C25 1.489(2)
C25 C26 1.379(3)
C25 C30 1.379(3)
C26 H26 0.9300
C26 C27 1.384(3)
C27 H27 0.9300
C27 C28 1.370(4)
C28 C29 1.370(4)
C28 C31 1.515(3)
C29 H29 0.9300
C29 C30 1.384(3)
C30 H30 0.9300
C31 H31A 0.9600
C31 H31B 0.9600
C31 H31C 0.9600

loop_
_geom_hbond_atom_site_label_D
_geom_hbond_atom_site_label_H
_geom_hbond_atom_site_label_A
_geom_hbond_site_symmetry_A
_geom_hbond_distance_DH
_geom_hbond_distance_HA
_geom_hbond_distance_DA
_geom_hbond_angle_DHA
O1 H1 N1 3_456 0.82(3) 2.01(3) 2.825(2) 174(3)
C16 H16 O1 1_655 0.93 2.56 3.272(3) 133

loop_
_geom_torsion_atom_site_label_1
_geom_torsion_atom_site_label_2
_geom_torsion_atom_site_label_3
_geom_torsion_atom_site_label_4
_geom_torsion
N1 C7 C8 N2 -0.31(19)
N1 C7 C8 C9 177.69(18)
N1 C24 C25 C26 82.9(2)
N1 C24 C25 C30 -93.5(2)
N2 C8 C9 C10 84.7(2)
N2 C8 C9 C14 -95.4(2)
N2 C22 C23 O1 63.07(19)
N2 C24 C25 C26 -95.2(2)
N2 C24 C25 C30 88.4(2)
C1 C2 C3 C4 1.4(5)
C1 C6 C7 N1 -17.1(3)
C1 C6 C7 C8 159.8(2)
C2 C1 C6 C5 -0.5(3)
C2 C1 C6 C7 179.2(2)
C2 C3 C4 C5 -1.3(6)
C3 C4 C5 C6 0.3(5)
C4 C5 C6 C1 0.5(4)
C4 C5 C6 C7 -179.1(3)
C5 C6 C7 N1 162.6(2)
C5 C6 C7 C8 -20.5(3)
C6 C1 C2 C3 -0.5(4)
C6 C7 C8 N2 -177.50(18)
C6 C7 C8 C9 0.5(3)
C7 N1 C24 N2 0.1(2)
C7 N1 C24 C25 -178.29(17)
C7 C8 C9 C10 -93.1(3)
C7 C8 C9 C14 86.8(2)
C8 N2 C22 C21 114.21(17)
C8 N2 C22 C23 -117.21(17)
C8 N2 C24 N1 -0.3(2)
C8 N2 C24 C25 178.03(17)
C8 C9 C10 C11 178.86(17)
C8 C9 C14 C13 -178.9(2)
C9 C10 C11 C12 0.1(3)
C10 C9 C14 C13 1.0(3)
C10 C11 C12 C13 1.0(4)
C11 C12 C13 C14 -1.1(4)
C12 C13 C14 C9 0.1(4)
C14 C9 C10 C11 -1.1(3)
C15 C16 C17 C18 0.7(5)
C15 C20 C21 C22 97.1(2)
C16 C15 C20 C19 1.1(4)
C16 C15 C20 C21 -178.8(2)
C16 C17 C18 C19 -0.8(4)
C17 C18 C19 C20 1.1(4)
C18 C19 C20 C15 -1.2(3)
C18 C19 C20 C21 178.7(2)
C19 C20 C21 C22 -82.8(2)
C20 C15 C16 C17 -0.9(5)
C20 C21 C22 N2 -64.97(19)
C20 C21 C22 C23 167.51(15)
C21 C22 C23 O1 -168.81(14)
C22 N2 C8 C7 177.67(16)
C22 N2 C8 C9 -0.6(3)
C22 N2 C24 N1 -177.41(16)
C22 N2 C24 C25 0.9(3)
C24 N1 C7 C6 177.73(16)
C24 N1 C7 C8 0.2(2)
C24 N2 C8 C7 0.34(19)
C24 N2 C8 C9 -177.92(16)
C24 N2 C22 C21 -69.1(2)
C24 N2 C22 C23 59.5(2)
C24 C25 C26 C27 -179.2(2)
C24 C25 C30 C29 179.66(18)
C25 C26 C27 C28 0.3(4)
C26 C25 C30 C29 3.2(3)
C26 C27 C28 C29 1.6(4)
C26 C27 C28 C31 -178.1(3)
C27 C28 C29 C30 -1.0(3)
C28 C29 C30 C25 -1.4(3)
C30 C25 C26 C27 -2.7(3)
C31 C28 C29 C30 178.7(2)

loop_
_cod_related_entry_id
_cod_related_entry_database
_cod_related_entry_code
1 ChemSpider 30657439
